data_7117500
loop_
_publ_author_name
'Ikeda, T.'
'Itabashi, K.'

_publ_section_title
;
 RMA-3: Synthesis and structure of a novel Rb-C zeolite
;
_journal_name_full 'Chemical Communications'
_journal_page_first 2753
_journal_page_last 2755
_journal_volume 2005
_journal_year 2005
_chemical_formula_sum 'Al2.6 O24 Rb2.69 Si9.4'
_chemical_name_systematic 'Rb2.69 Al2.6 Si9.4 O24'
_space_group_IT_number 51
_symmetry_space_group_name_Hall '-P 2a 2a'
_symmetry_space_group_name_H-M 'P m m a'
_cell_angle_alpha 90
_cell_angle_beta 90
_cell_angle_gamma 90
_cell_formula_units_Z 1
_cell_length_a 9.9653
_cell_length_b 7.5717
_cell_length_c 9.3031
_cell_volume 701.959
_citation_journal_id_ASTM CHCOFS
_cod_data_source_file Ikeda_CHCOFS_2005_656.cif
_cod_data_source_block Al2.6O24Rb2.69Si9.4
_cod_original_cell_volume 701.9585
_cod_database_code 7117500

loop_
_symmetry_equiv_pos_as_xyz
x,y,z
-x+1/2,-y,z
x+1/2,-y,-z
-x,y,-z
-x,-y,-z
x-1/2,y,-z
-x-1/2,y,z
x,-y,z

loop_
_atom_site_label
_atom_site_type_symbol
_atom_site_fract_x
_atom_site_fract_y
_atom_site_fract_z
_atom_site_occupancy
_atom_site_U_iso_or_equiv
O3 O-2 0 0.25 0.5 1 0.0
Al2 Al+3 0.1066 0.2968 0.3692 0.2167 0.0
Rb1 Rb+1 0.25 0 0.6964 0.92 0.0
O6 O-2 0.0542 0.1822 0.2288 1 0.0
Si1 Si+4 0.0863 0 0.1362 0.7833 0.0
O5 O-2 0.5 0 0 1 0.0
Si2 Si+4 0.1066 0.2968 0.3692 0.7833 0.0
O1 O-2 0.4132 0.5 0.3305 1 0.0
Rb2 Rb+1 0.5 0.5 0 0.425 0.0
O2 O-2 0.25 0 0.086 1 0.0
Al1 Al+3 0.0863 0 0.1362 0.2167 0.0
O4 O-2 0.25 0.254 0.421 1 0.0
